data_7243983
loop_
_publ_author_name
'Tiyasakulchai, Thanat'
'Charoensetakul, Netnapa'
'Khamkhenshorngphanuch, Thitiphong'
'Thongpanchang, Chawanee'
'Srikun, Onsiri'
'Yuthavong, Yongyuth'
'Srimongkolpithak, Nitipol'

_publ_section_title
;
 Scalable synthesis of favipiravir via conventional and continuous flow
 chemistry
;
_journal_issue 61
_journal_name_full 'RSC Advances'
_journal_page_first 38691
_journal_page_last 38693
_journal_paper_doi 10.1039/D1RA06963B
_journal_volume 11
_journal_year 2021
_chemical_formula_moiety 'C5 H4 F N3 O2'
_chemical_formula_sum 'C5 H4 F N3 O2'
_chemical_formula_weight 157.11
_chemical_name_systematic ETOH1
_space_group_crystal_system orthorhombic
_space_group_IT_number 33
_space_group_name_Hall 'P 2c -2n'
_space_group_name_H-M_alt 'P n a 21'
_atom_sites_solution_hydrogens geom
_audit_creation_date 2020-09-23
_audit_creation_method
;
Olex2 1.3
(compiled 2020.07.31 svn.rc2a77460 for OlexSys, GUI svn.r6145)
;
_audit_update_record
;
2021-08-30 deposited with the CCDC.	2021-11-12 downloaded from the CCDC.
;
_cell_angle_alpha 90
_cell_angle_beta 90
_cell_angle_gamma 90
_cell_formula_units_Z 4
_cell_length_a 9.144(2)
_cell_length_b 14.870(3)
_cell_length_c 4.5573(10)
_cell_measurement_reflns_used 9799
_cell_measurement_temperature 100
_cell_measurement_theta_max 70.12
_cell_measurement_theta_min 5.68
_cell_volume 619.7(2)
_computing_cell_refinement 'SAINT V8.40A (Bruker, 2019)'
_computing_data_reduction 'SAINT V8.40A (Bruker, 2019)'
_computing_molecular_graphics 'Olex2 1.3 (Dolomanov et al., 2009)'
_computing_publication_material 'Olex2 1.3 (Dolomanov et al., 2009)'
_computing_structure_refinement 'XL  (Sheldrick, 2008)'
_computing_structure_solution 'SHELXT 2014/5 (Sheldrick, 2014)'
_diffrn_ambient_temperature 100
_diffrn_detector 'PHOTON 100 CMOS DETECTOR'
_diffrn_detector_area_resol_mean 10.4167
_diffrn_detector_type 'PHOTON 100 CMOS'
_diffrn_measured_fraction_theta_full 0.963
_diffrn_measured_fraction_theta_max 0.963
_diffrn_measurement_device '\k-Geometry Diffractometer'
_diffrn_measurement_device_type 'Bruker D8 Venture'
_diffrn_measurement_method '\w and \f scans'
_diffrn_radiation_collimation '0.6 mm'
_diffrn_radiation_monochromator graphite
_diffrn_radiation_probe x-ray
_diffrn_radiation_type CuK\a
_diffrn_radiation_wavelength 1.54178
_diffrn_radiation_xray_symbol K-L~3~
_diffrn_reflns_av_R_equivalents 0.0489
_diffrn_reflns_av_unetI/netI 0.0300
_diffrn_reflns_Laue_measured_fraction_full 0.963
_diffrn_reflns_Laue_measured_fraction_max 0.963
_diffrn_reflns_limit_h_max 11
_diffrn_reflns_limit_h_min -11
_diffrn_reflns_limit_k_max 18
_diffrn_reflns_limit_k_min -18
_diffrn_reflns_limit_l_max 5
_diffrn_reflns_limit_l_min -5
_diffrn_reflns_number 16549
_diffrn_reflns_point_group_measured_fraction_full 0.936
_diffrn_reflns_point_group_measured_fraction_max 0.936
_diffrn_reflns_theta_full 67.679
_diffrn_reflns_theta_max 69.980
_diffrn_reflns_theta_min 5.680
_diffrn_source 'X-ray tube'
_diffrn_source_current 50.0
_diffrn_source_power 2.5
_diffrn_source_target Cu
_diffrn_source_type 'Micro focus tube'
_diffrn_source_voltage 50.0
_diffrn_standards_number 0
_exptl_absorpt_coefficient_mu 1.341
_exptl_absorpt_correction_T_max 0.7533
_exptl_absorpt_correction_T_min 0.5983
_exptl_absorpt_correction_type multi-scan
_exptl_absorpt_process_details
;
SADABS-2016/2 (Bruker,2016/2) was used for absorption correction.
wR2(int) was 0.1331 before and 0.0779 after correction.
The Ratio of minimum to maximum transmission is 0.7942.
The \l/2 correction factor is Not present.
;
_exptl_crystal_colour 'clear light yellow'
_exptl_crystal_colour_lustre clear
_exptl_crystal_colour_modifier light
_exptl_crystal_colour_primary yellow
_exptl_crystal_density_diffrn 1.684
_exptl_crystal_description block
_exptl_crystal_F_000 320
_exptl_crystal_size_max 1
_exptl_crystal_size_mid 0.02
_exptl_crystal_size_min 0.01
_refine_diff_density_max 0.252
_refine_diff_density_min -0.321
_refine_diff_density_rms 0.066
_refine_ls_abs_structure_details
;
 Flack x determined using 455 quotients [(I+)-(I-)]/[(I+)+(I-)]
 (Parsons, Flack and Wagner, Acta Cryst. B69 (2013) 249-259).
;
_refine_ls_abs_structure_Flack 0.12(7)
_refine_ls_extinction_method none
_refine_ls_goodness_of_fit_ref 1.496
_refine_ls_hydrogen_treatment constr
_refine_ls_matrix_type full
_refine_ls_number_parameters 101
_refine_ls_number_reflns 1100
_refine_ls_number_restraints 1
_refine_ls_restrained_S_all 1.495
_refine_ls_R_factor_all 0.0363
_refine_ls_R_factor_gt 0.0362
_refine_ls_shift/su_max 0.000
_refine_ls_shift/su_mean 0.000
_refine_ls_structure_factor_coef Fsqd
_refine_ls_weighting_details 'w=1/[\s^2^(Fo^2^)+(0.0104P)^2^+0.4478P] where P=(Fo^2^+2Fc^2^)/3'
_refine_ls_weighting_scheme calc
_refine_ls_wR_factor_gt 0.1059
_refine_ls_wR_factor_ref 0.1060
_reflns_Friedel_coverage 0.713
_reflns_Friedel_fraction_full 0.902
_reflns_Friedel_fraction_max 0.902
_reflns_number_gt 1093
_reflns_number_total 1100
_reflns_threshold_expression 'I > 2\s(I)'
_cod_data_source_file d1ra06963b2.cif
_cod_data_source_block etoh1_lt_0ma_a
_cod_original_cell_volume 619.6(2)
_cod_database_code 7243983
_shelx_shelxl_version_number 2018/3
_shelx_space_group_comment
;
The symmetry employed for this shelxl refinement is uniquely defined
by the following loop, which should always be used as a source of
symmetry information in preference to the above space-group names.
They are only intended as comments.
;
_shelx_estimated_absorpt_t_max 0.987
_shelx_estimated_absorpt_t_min 0.347
_olex2_refinement_description
;
1. Fixed Uiso
 At 1.2 times of:
  All C(H) groups, All N(H,H) groups
 At 1.5 times of:
  All O(H) groups
2.a Aromatic/amide H refined with riding coordinates:
 C2(H2)
2.b X=CH2 refined with riding coordinates:
 N3(H3A,H3B)
2.c Idealised tetrahedral OH refined as rotating group:
 O1(H1)
;
_olex2_submission_original_sample_id ETOH1
_olex2_submission_special_instructions 'No special instructions were received'

loop_
_space_group_symop_operation_xyz
'x, y, z'
'-x, -y, z+1/2'
'x+1/2, -y+1/2, z'
'-x+1/2, y+1/2, z+1/2'

loop_
_atom_site_label
_atom_site_type_symbol
_atom_site_fract_x
_atom_site_fract_y
_atom_site_fract_z
_atom_site_U_iso_or_equiv
_atom_site_adp_type
_atom_site_occupancy
_atom_site_site_symmetry_order
_atom_site_calc_flag
_atom_site_refinement_flags_posn
_atom_site_refinement_flags_adp
_atom_site_refinement_flags_occupancy
_atom_site_disorder_assembly
_atom_site_disorder_group
F1 F 0.4806(3) 0.06802(15) 0.7083(7) 0.0544(9) Uani 1 1 d . . . . .
O2 O 0.3526(3) 0.44397(18) 0.4999(7) 0.0368(8) Uani 1 1 d . . . . .
O1 O 0.1990(3) 0.3354(2) 0.1790(8) 0.0424(8) Uani 1 1 d . . . . .
H1 H 0.225659 0.385499 0.245425 0.064 Uiso 1 1 calc R U . . .
N3 N 0.5172(4) 0.3883(2) 0.8220(9) 0.0354(9) Uani 1 1 d . . . . .
H3A H 0.543595 0.442432 0.879848 0.042 Uiso 1 1 calc R U . . .
H3B H 0.558691 0.340532 0.899674 0.042 Uiso 1 1 calc R U . . .
N1 N 0.4478(4) 0.2176(2) 0.6635(9) 0.0355(9) Uani 1 1 d . . . . .
N2 N 0.2378(4) 0.1860(2) 0.2315(9) 0.0389(9) Uani 1 1 d . . . . .
C5 C 0.4159(4) 0.3790(3) 0.6194(10) 0.0308(10) Uani 1 1 d . . . . .
C4 C 0.3773(4) 0.2857(3) 0.5301(10) 0.0304(9) Uani 1 1 d . . . . .
C1 C 0.4121(5) 0.1372(3) 0.5767(11) 0.0386(12) Uani 1 1 d . . . . .
C3 C 0.2718(4) 0.2699(3) 0.3164(10) 0.0340(10) Uani 1 1 d . . . . .
C2 C 0.3086(5) 0.1192(3) 0.3631(11) 0.0402(12) Uani 1 1 d . . . . .
H2 H 0.288026 0.058712 0.310249 0.048 Uiso 1 1 calc R U . . .

loop_
_atom_site_aniso_label
_atom_site_aniso_U_11
_atom_site_aniso_U_22
_atom_site_aniso_U_33
_atom_site_aniso_U_23
_atom_site_aniso_U_13
_atom_site_aniso_U_12
F1 0.0683(18) 0.0263(11) 0.069(2) -0.0019(14) -0.0140(17) 0.0087(12)
O2 0.0384(15) 0.0272(14) 0.0449(19) 0.0039(13) -0.0013(14) 0.0003(12)
O1 0.0430(15) 0.0364(15) 0.048(2) 0.0040(14) -0.0109(16) -0.0029(13)
N3 0.0387(19) 0.0250(16) 0.042(2) -0.0039(15) -0.0048(18) 0.0008(14)
N1 0.0387(17) 0.0276(16) 0.040(2) -0.0015(17) 0.0000(19) 0.0024(13)
N2 0.0386(19) 0.0369(19) 0.041(2) -0.0037(16) 0.0007(17) -0.0079(15)
C5 0.0310(19) 0.0270(19) 0.034(3) -0.0015(19) 0.003(2) -0.0001(15)
C4 0.031(2) 0.0281(18) 0.032(3) -0.0009(17) 0.0042(17) -0.0006(15)
C1 0.043(2) 0.027(2) 0.046(3) 0.0000(18) 0.001(2) 0.0028(17)
C3 0.033(2) 0.033(2) 0.036(3) 0.0009(19) 0.0020(19) -0.0037(16)
C2 0.042(2) 0.030(2) 0.048(3) -0.006(2) 0.005(2) -0.0064(18)

loop_
_atom_type_symbol
_atom_type_description
_atom_type_scat_dispersion_real
_atom_type_scat_dispersion_imag
_atom_type_scat_source
C C 0.0181 0.0091 'International Tables Vol C Tables 4.2.6.8 and 6.1.1.4'
H H 0.0000 0.0000 'International Tables Vol C Tables 4.2.6.8 and 6.1.1.4'
F F 0.0727 0.0534 'International Tables Vol C Tables 4.2.6.8 and 6.1.1.4'
N N 0.0311 0.0180 'International Tables Vol C Tables 4.2.6.8 and 6.1.1.4'
O O 0.0492 0.0322 'International Tables Vol C Tables 4.2.6.8 and 6.1.1.4'

loop_
_geom_angle_atom_site_label_1
_geom_angle_atom_site_label_2
_geom_angle_atom_site_label_3
_geom_angle
_geom_angle_site_symmetry_1
_geom_angle_site_symmetry_3
_geom_angle_publ_flag
C3 O1 H1 109.5 . . ?
H3A N3 H3B 120.0 . . ?
C5 N3 H3A 120.0 . . ?
C5 N3 H3B 120.0 . . ?
C1 N1 C4 115.7(4) . . ?
C2 N2 C3 116.9(4) . . ?
O2 C5 N3 123.3(4) . . ?
O2 C5 C4 119.4(4) . . ?
N3 C5 C4 117.2(4) . . ?
N1 C4 C5 117.6(4) . . ?
N1 C4 C3 121.5(4) . . ?
C3 C4 C5 120.9(4) . . ?
F1 C1 C2 119.0(4) . . ?
N1 C1 F1 116.8(4) . . ?
N1 C1 C2 124.2(4) . . ?
O1 C3 N2 115.3(4) . . ?
O1 C3 C4 123.4(4) . . ?
N2 C3 C4 121.2(4) . . ?
N2 C2 C1 120.4(4) . . ?
N2 C2 H2 119.8 . . ?
C1 C2 H2 119.8 . . ?

loop_
_geom_bond_atom_site_label_1
_geom_bond_atom_site_label_2
_geom_bond_distance
_geom_bond_site_symmetry_2
_geom_bond_publ_flag
F1 C1 1.345(5) . ?
O2 C5 1.251(5) . ?
O1 H1 0.8400 . ?
O1 C3 1.335(5) . ?
N3 H3A 0.8800 . ?
N3 H3B 0.8800 . ?
N3 C5 1.316(5) . ?
N1 C4 1.345(5) . ?
N1 C1 1.301(5) . ?
N2 C3 1.342(5) . ?
N2 C2 1.329(6) . ?
C5 C4 1.488(5) . ?
C4 C3 1.391(6) . ?
C1 C2 1.384(6) . ?
C2 H2 0.9500 . ?

loop_
_geom_torsion_atom_site_label_1
_geom_torsion_atom_site_label_2
_geom_torsion_atom_site_label_3
_geom_torsion_atom_site_label_4
_geom_torsion
_geom_torsion_site_symmetry_1
_geom_torsion_site_symmetry_2
_geom_torsion_site_symmetry_3
_geom_torsion_site_symmetry_4
_geom_torsion_publ_flag
F1 C1 C2 N2 179.2(4) . . . . ?
O2 C5 C4 N1 180.0(4) . . . . ?
O2 C5 C4 C3 -0.1(6) . . . . ?
N3 C5 C4 N1 0.4(5) . . . . ?
N3 C5 C4 C3 -179.7(4) . . . . ?
N1 C4 C3 O1 179.8(4) . . . . ?
N1 C4 C3 N2 -1.1(6) . . . . ?
N1 C1 C2 N2 0.0(7) . . . . ?
C5 C4 C3 O1 0.0(6) . . . . ?
C5 C4 C3 N2 179.0(4) . . . . ?
C4 N1 C1 F1 -179.6(4) . . . . ?
C4 N1 C1 C2 -0.4(6) . . . . ?
C1 N1 C4 C5 -179.2(4) . . . . ?
C1 N1 C4 C3 0.9(6) . . . . ?
C3 N2 C2 C1 -0.1(6) . . . . ?
C2 N2 C3 O1 179.8(4) . . . . ?
C2 N2 C3 C4 0.7(6) . . . . ?
